data_7240386
loop_
_publ_author_name
'Yang, Chih-Tung'
'Yang, Xiang-Kai'
'Hu, Ji-Hong'
'Lee, Wei-Te'
'Chen, Tsun-Ren'
'Wang, Chih-Chieh'
'Chen, Jhy-Der'

_publ_section_title
;
 One-dimensional chains based on linear tetranuclear copper(I) units:
 reversible structural transformation and luminescence change
;
_journal_name_full CrystEngComm
_journal_paper_doi 10.1039/D0CE00294A
_journal_year 2020
_chemical_formula_sum 'C25 H25 Br2 Cu4 N9 O'
_chemical_formula_weight 881.52
_space_group_crystal_system monoclinic
_space_group_IT_number 14
_space_group_name_Hall '-P 2ybc'
_space_group_name_H-M_alt 'P 1 21/c 1'
_atom_sites_solution_hydrogens geom
_audit_creation_method SHELXL-2014/7
_audit_update_record
;
2020-04-09 deposited with the CCDC.	2020-04-23 downloaded from the CCDC.
;
_cell_angle_alpha 90
_cell_angle_beta 101.5350(10)
_cell_angle_gamma 90
_cell_formula_units_Z 4
_cell_length_a 12.08960(10)
_cell_length_b 13.6597(2)
_cell_length_c 17.8304(2)
_cell_measurement_reflns_used 9877
_cell_measurement_temperature 296(2)
_cell_measurement_theta_max 27.61
_cell_measurement_theta_min 2.28
_cell_volume 2885.05(6)
_computing_cell_refinement 'Bruker SAINT'
_computing_data_collection 'Bruker APEX2'
_computing_data_reduction 'Bruker SAINT'
_computing_molecular_graphics 'Bruker SHELXTL'
_computing_publication_material 'Bruker SHELXTL'
_computing_structure_refinement 'SHELXL-2014/7 (Sheldrick, 2014)'
_computing_structure_solution 'SHELXS-97 (Sheldrick, 2008)'
_diffrn_ambient_temperature 296(2)
_diffrn_measured_fraction_theta_full 1.000
_diffrn_measured_fraction_theta_max 0.991
_diffrn_measurement_device_type 'Bruker APEX-II CCD'
_diffrn_measurement_method '\f and \w scans'
_diffrn_radiation_type MoK\a
_diffrn_radiation_wavelength 0.71073
_diffrn_reflns_av_R_equivalents 0.0342
_diffrn_reflns_av_unetI/netI 0.0526
_diffrn_reflns_Laue_measured_fraction_full 1.000
_diffrn_reflns_Laue_measured_fraction_max 0.991
_diffrn_reflns_limit_h_max 16
_diffrn_reflns_limit_h_min -16
_diffrn_reflns_limit_k_max 18
_diffrn_reflns_limit_k_min -16
_diffrn_reflns_limit_l_max 23
_diffrn_reflns_limit_l_min -23
_diffrn_reflns_number 26474
_diffrn_reflns_point_group_measured_fraction_full 1.000
_diffrn_reflns_point_group_measured_fraction_max 0.991
_diffrn_reflns_theta_full 25.242
_diffrn_reflns_theta_max 28.292
_diffrn_reflns_theta_min 1.719
_exptl_absorpt_coefficient_mu 5.717
_exptl_absorpt_correction_T_max 0.7457
_exptl_absorpt_correction_T_min 0.4042
_exptl_absorpt_correction_type multi-scan
_exptl_absorpt_process_details 'SADABS V2008/1 (Bruker AXS, 2008)'
_exptl_crystal_colour red
_exptl_crystal_density_diffrn 2.029
_exptl_crystal_description block
_exptl_crystal_F_000 1728
_exptl_crystal_size_max 0.300
_exptl_crystal_size_mid 0.200
_exptl_crystal_size_min 0.050
_refine_diff_density_max 1.031
_refine_diff_density_min -0.731
_refine_diff_density_rms 0.100
_refine_ls_extinction_method none
_refine_ls_goodness_of_fit_ref 1.024
_refine_ls_hydrogen_treatment constr
_refine_ls_matrix_type full
_refine_ls_number_parameters 367
_refine_ls_number_reflns 7107
_refine_ls_number_restraints 0
_refine_ls_restrained_S_all 1.024
_refine_ls_R_factor_all 0.0926
_refine_ls_R_factor_gt 0.0422
_refine_ls_shift/su_max 0.001
_refine_ls_shift/su_mean 0.000
_refine_ls_structure_factor_coef Fsqd
_refine_ls_weighting_details 'w=1/[\s^2^(Fo^2^)+(0.0440P)^2^+1.8004P] where P=(Fo^2^+2Fc^2^)/3'
_refine_ls_weighting_scheme calc
_refine_ls_wR_factor_gt 0.0906
_refine_ls_wR_factor_ref 0.1064
_reflns_Friedel_coverage 0.000
_reflns_number_gt 4253
_reflns_number_total 7107
_reflns_threshold_expression 'I > 2\s(I)'
_cod_data_source_file d0ce00294a2.cif
_cod_data_source_block 1
_cod_depositor_comments
;
The following automatic conversions were performed:

data item '_exptl_absorpt_correction_type' value 'multi_scan' was
changed to 'multi-scan' in accordance with the
/home/data/users/saulius/crontab/automatic-downloads/rss-feeds/RSC/lib/dictionaries/cif_core.dic
dictionary named 'cif_core.dic' version 2.4.2 last updated on
2011-04-26.

Automatic conversion script
Id: cif_fix_values 7556 2019-12-06 15:28:31Z antanas 
;
_cod_original_sg_symbol_H-M 'P 21/c'
_cod_database_code 7240386
_shelx_shelxl_version_number 2014/7
_shelx_space_group_comment
; 
The symmetry employed for this shelxl refinement is uniquely defined 
by the following loop, which should always be used as a source of 
symmetry information in preference to the above space-group names. 
They are only intended as comments. 
;
_shelx_estimated_absorpt_t_min 0.279
_shelx_estimated_absorpt_t_max 0.763

loop_
_space_group_symop_operation_xyz
'x, y, z'
'-x, y+1/2, -z+1/2'
'-x, -y, -z'
'x, -y-1/2, z-1/2'

loop_
_atom_site_label
_atom_site_type_symbol
_atom_site_fract_x
_atom_site_fract_y
_atom_site_fract_z
_atom_site_U_iso_or_equiv
_atom_site_adp_type
_atom_site_occupancy
_atom_site_site_symmetry_order
_atom_site_calc_flag
_atom_site_refinement_flags_posn
_atom_site_refinement_flags_adp
_atom_site_refinement_flags_occupancy
_atom_site_disorder_assembly
_atom_site_disorder_group
Cu1 Cu 0.73635(4) 0.51816(5) 0.69917(3) 0.04633(17) Uani 1 1 d . . . . .
Cu2 Cu 0.57181(4) 0.43691(5) 0.73552(3) 0.04819(17) Uani 1 1 d . . . . .
Cu3 Cu 0.40439(4) 0.36038(5) 0.77186(3) 0.04912(18) Uani 1 1 d . . . . .
Cu4 Cu 0.24859(4) 0.26425(5) 0.80714(3) 0.04755(17) Uani 1 1 d . . . . .
Br1 Br 0.88100(4) 0.63070(3) 0.65567(2) 0.04435(14) Uani 1 1 d . . . . .
Br2 Br 0.40898(4) 0.14411(3) 0.77126(2) 0.04054(13) Uani 1 1 d . . . . .
N1 N 0.6699(3) 0.4434(2) 0.59972(16) 0.0350(8) Uani 1 1 d . . . . .
N2 N 0.4987(3) 0.4087(3) 0.63250(16) 0.0344(8) Uani 1 1 d . . . . .
N3 N 0.3299(3) 0.3714(2) 0.66755(17) 0.0373(9) Uani 1 1 d . . . . .
N4 N 0.1681(3) 0.3076(3) 0.70034(17) 0.0384(8) Uani 1 1 d . . . . .
N5 N 0.8137(3) 0.4624(3) 0.80410(18) 0.0454(9) Uani 1 1 d . . . . .
N6 N 0.6476(3) 0.4117(3) 0.83841(16) 0.0356(8) Uani 1 1 d . . . . .
N7 N 0.4806(3) 0.3743(2) 0.87550(16) 0.0354(8) Uani 1 1 d . . . . .
N8 N 0.3152(3) 0.3244(3) 0.91070(17) 0.0370(8) Uani 1 1 d . . . . .
C1 C 0.7420(4) 0.4371(3) 0.5511(2) 0.0422(11) Uani 1 1 d . . . . .
H1A H 0.8145 0.4620 0.5668 0.051 Uiso 1 1 calc R U . . .
C2 C 0.7140(4) 0.3958(4) 0.4795(2) 0.0500(12) Uani 1 1 d . . . . .
H2A H 0.7671 0.3901 0.4485 0.060 Uiso 1 1 calc R U . . .
C3 C 0.6046(4) 0.3628(3) 0.4550(2) 0.0484(12) Uani 1 1 d . . . . .
H3A H 0.5821 0.3368 0.4061 0.058 Uiso 1 1 calc R U . . .
C4 C 0.5299(4) 0.3686(3) 0.5027(2) 0.0421(11) Uani 1 1 d . . . . .
H4A H 0.4561 0.3470 0.4864 0.050 Uiso 1 1 calc R U . . .
C5 C 0.5647(3) 0.4075(3) 0.57672(19) 0.0318(9) Uani 1 1 d . . . . .
C6 C 0.3914(3) 0.3851(3) 0.6143(2) 0.0346(10) Uani 1 1 d . . . . .
H6A H 0.3575 0.3779 0.5630 0.041 Uiso 1 1 calc R U . . .
C7 C 0.2155(3) 0.3499(3) 0.6466(2) 0.0368(10) Uani 1 1 d . . . . .
C8 C 0.1503(4) 0.3714(3) 0.5738(2) 0.0471(12) Uani 1 1 d . . . . .
H8A H 0.1826 0.4042 0.5379 0.057 Uiso 1 1 calc R U . . .
C9 C 0.0398(4) 0.3442(4) 0.5561(3) 0.0622(15) Uani 1 1 d . . . . .
H9A H -0.0026 0.3559 0.5074 0.075 Uiso 1 1 calc R U . . .
C10 C -0.0084(4) 0.2994(4) 0.6102(3) 0.0662(16) Uani 1 1 d . . . . .
H10A H -0.0838 0.2804 0.5992 0.079 Uiso 1 1 calc R U . . .
C11 C 0.0582(4) 0.2834(4) 0.6816(3) 0.0560(13) Uani 1 1 d . . . . .
H11A H 0.0252 0.2543 0.7189 0.067 Uiso 1 1 calc R U . . .
C12 C 0.9267(4) 0.4724(5) 0.8191(3) 0.0790(19) Uani 1 1 d . . . . .
H12A H 0.9606 0.5011 0.7821 0.095 Uiso 1 1 calc R U . . .
C13 C 0.9948(5) 0.4421(6) 0.8867(4) 0.106(3) Uani 1 1 d . . . . .
H13A H 1.0726 0.4512 0.8957 0.127 Uiso 1 1 calc R U . . .
C14 C 0.9448(5) 0.3988(5) 0.9396(3) 0.093(2) Uani 1 1 d . . . . .
H14A H 0.9887 0.3769 0.9855 0.111 Uiso 1 1 calc R U . . .
C15 C 0.8312(4) 0.3872(4) 0.9262(3) 0.0611(14) Uani 1 1 d . . . . .
H15A H 0.7973 0.3570 0.9626 0.073 Uiso 1 1 calc R U . . .
C16 C 0.7649(3) 0.4208(3) 0.8575(2) 0.0403(10) Uani 1 1 d . . . . .
C17 C 0.5908(4) 0.3906(3) 0.8923(2) 0.0358(10) Uani 1 1 d . . . . .
H17A H 0.6289 0.3872 0.9430 0.043 Uiso 1 1 calc R U . . .
C18 C 0.4199(4) 0.3608(3) 0.9331(2) 0.0343(10) Uani 1 1 d . . . . .
C19 C 0.4623(4) 0.3852(3) 1.0105(2) 0.0449(12) Uani 1 1 d . . . . .
H19A H 0.5360 0.4075 1.0256 0.054 Uiso 1 1 calc R U . . .
C20 C 0.3948(5) 0.3760(3) 1.0633(2) 0.0541(14) Uani 1 1 d . . . . .
H20A H 0.4221 0.3918 1.1144 0.065 Uiso 1 1 calc R U . . .
C21 C 0.2863(5) 0.3432(3) 1.0397(3) 0.0546(13) Uani 1 1 d . . . . .
H21A H 0.2378 0.3388 1.0741 0.066 Uiso 1 1 calc R U . . .
C22 C 0.2499(4) 0.3168(3) 0.9638(2) 0.0466(11) Uani 1 1 d . . . . .
H22A H 0.1770 0.2926 0.9486 0.056 Uiso 1 1 calc R U . . .
O O -0.2609(6) 0.1077(8) 0.5848(3) 0.221(5) Uani 1 1 d . . . . .
N9 N -0.2466(4) 0.1348(3) 0.7068(2) 0.0582(11) Uani 1 1 d . . . . .
C23 C -0.2328(8) 0.0667(7) 0.6571(10) 0.216(7) Uani 1 1 d . . . . .
H23A H -0.2086 0.0028 0.6685 0.260 Uiso 1 1 calc R U . . .
C24 C -0.2309(8) 0.1214(10) 0.7857(4) 0.233(8) Uani 1 1 d . . . . .
H24A H -0.1938 0.0600 0.7993 0.350 Uiso 1 1 calc R U . . .
H24B H -0.3029 0.1214 0.8006 0.350 Uiso 1 1 calc R U . . .
H24C H -0.1854 0.1737 0.8114 0.350 Uiso 1 1 calc R U . . .
C25 C -0.2885(10) 0.2185(11) 0.6817(6) 0.231(6) Uiso 1 1 d . . . . .
H25A H -0.2905 0.2230 0.6278 0.347 Uiso 1 1 calc R U . . .
H25B H -0.2423 0.2702 0.7078 0.347 Uiso 1 1 calc R U . . .
H25C H -0.3637 0.2244 0.6911 0.347 Uiso 1 1 calc R U . . .

loop_
_atom_site_aniso_label
_atom_site_aniso_U_11
_atom_site_aniso_U_22
_atom_site_aniso_U_33
_atom_site_aniso_U_23
_atom_site_aniso_U_13
_atom_site_aniso_U_12
Cu1 0.0464(3) 0.0599(4) 0.0316(3) 0.0004(3) 0.0053(2) -0.0075(3)
Cu2 0.0417(3) 0.0783(5) 0.0233(2) -0.0011(3) 0.0034(2) -0.0101(3)
Cu3 0.0426(3) 0.0798(5) 0.0234(3) 0.0028(3) 0.0028(2) -0.0126(3)
Cu4 0.0473(3) 0.0625(4) 0.0321(3) 0.0045(3) 0.0059(2) -0.0082(3)
Br1 0.0449(3) 0.0479(3) 0.0430(2) -0.0018(2) 0.0155(2) -0.0013(2)
Br2 0.0475(3) 0.0381(3) 0.0371(2) 0.00050(19) 0.01105(19) 0.0003(2)
N1 0.042(2) 0.035(2) 0.0278(16) 0.0001(15) 0.0077(15) 0.0016(17)
N2 0.040(2) 0.036(2) 0.0255(16) -0.0015(15) 0.0032(14) -0.0043(16)
N3 0.042(2) 0.041(2) 0.0269(17) 0.0034(15) 0.0022(15) -0.0049(17)
N4 0.041(2) 0.041(2) 0.0336(18) 0.0077(16) 0.0069(15) 0.0029(17)
N5 0.039(2) 0.059(3) 0.0374(19) 0.0149(18) 0.0050(16) 0.0031(18)
N6 0.041(2) 0.040(2) 0.0244(16) -0.0026(15) 0.0029(14) -0.0041(17)
N7 0.045(2) 0.040(2) 0.0221(16) 0.0001(14) 0.0069(14) -0.0045(16)
N8 0.047(2) 0.037(2) 0.0291(17) 0.0016(15) 0.0131(15) -0.0003(17)
C1 0.049(3) 0.041(3) 0.036(2) 0.000(2) 0.0085(19) 0.003(2)
C2 0.059(3) 0.057(3) 0.037(2) -0.004(2) 0.017(2) 0.007(3)
C3 0.068(3) 0.047(3) 0.028(2) -0.009(2) 0.007(2) -0.004(2)
C4 0.053(3) 0.040(3) 0.032(2) -0.0043(19) 0.0062(19) -0.005(2)
C5 0.043(2) 0.028(2) 0.0230(19) 0.0054(17) 0.0034(17) 0.0017(19)
C6 0.045(3) 0.033(3) 0.0233(19) 0.0056(17) 0.0005(17) 0.0004(19)
C7 0.040(2) 0.036(3) 0.031(2) -0.0010(19) 0.0009(18) 0.005(2)
C8 0.048(3) 0.054(3) 0.037(2) 0.012(2) 0.001(2) 0.002(2)
C9 0.045(3) 0.087(4) 0.049(3) 0.016(3) -0.006(2) 0.007(3)
C10 0.034(3) 0.093(5) 0.065(3) 0.020(3) -0.006(2) -0.003(3)
C11 0.038(3) 0.071(4) 0.058(3) 0.020(3) 0.006(2) -0.002(2)
C12 0.042(3) 0.123(6) 0.071(4) 0.048(4) 0.008(3) 0.000(3)
C13 0.042(3) 0.167(7) 0.104(5) 0.087(5) -0.001(3) -0.003(4)
C14 0.047(3) 0.144(6) 0.078(4) 0.059(4) -0.010(3) 0.005(4)
C15 0.054(3) 0.080(4) 0.047(3) 0.026(3) 0.003(2) 0.002(3)
C16 0.041(2) 0.044(3) 0.034(2) 0.002(2) 0.0013(18) 0.004(2)
C17 0.048(3) 0.033(3) 0.024(2) -0.0031(17) 0.0013(18) -0.002(2)
C18 0.051(3) 0.023(2) 0.029(2) 0.0028(17) 0.0092(18) -0.001(2)
C19 0.067(3) 0.041(3) 0.027(2) -0.0005(19) 0.008(2) -0.007(2)
C20 0.096(4) 0.043(3) 0.026(2) -0.004(2) 0.019(2) -0.007(3)
C21 0.087(4) 0.042(3) 0.046(3) -0.003(2) 0.037(3) -0.005(3)
C22 0.057(3) 0.043(3) 0.044(2) 0.000(2) 0.020(2) -0.001(2)
O 0.114(5) 0.489(17) 0.058(3) 0.015(5) 0.017(3) -0.034(6)
N9 0.077(3) 0.047(3) 0.053(3) 0.011(2) 0.019(2) 0.015(2)
C23 0.136(9) 0.097(8) 0.46(2) -0.096(12) 0.155(13) -0.011(6)
C24 0.166(10) 0.46(2) 0.065(5) 0.040(8) 0.010(6) -0.085(11)

loop_
_atom_type_symbol
_atom_type_description
_atom_type_scat_dispersion_real
_atom_type_scat_dispersion_imag
_atom_type_scat_source
C C 0.0033 0.0016 'International Tables Vol C Tables 4.2.6.8 and 6.1.1.4'
H H 0.0000 0.0000 'International Tables Vol C Tables 4.2.6.8 and 6.1.1.4'
N N 0.0061 0.0033 'International Tables Vol C Tables 4.2.6.8 and 6.1.1.4'
Cu Cu 0.3201 1.2651 'International Tables Vol C Tables 4.2.6.8 and 6.1.1.4'
Br Br -0.2901 2.4595 'International Tables Vol C Tables 4.2.6.8 and 6.1.1.4'
O O 0.0106 0.0060 'International Tables Vol C Tables 4.2.6.8 and 6.1.1.4'

loop_
_geom_angle_atom_site_label_1
_geom_angle_atom_site_label_2
_geom_angle_atom_site_label_3
_geom_angle
_geom_angle_site_symmetry_1
_geom_angle_site_symmetry_3
_geom_angle_publ_flag
N5 Cu1 N1 128.65(15) . . ?
N5 Cu1 Cu2 80.74(10) . . ?
N1 Cu1 Cu2 78.94(9) . . ?
N5 Cu1 Br1 106.45(10) . . ?
N1 Cu1 Br1 102.03(9) . . ?
Cu2 Cu1 Br1 168.91(3) . . ?
N5 Cu1 Br2 105.28(10) . 2_656 ?
N1 Cu1 Br2 109.90(9) . 2_656 ?
Cu2 Cu1 Br2 68.33(2) . 2_656 ?
Br1 Cu1 Br2 101.25(3) . 2_656 ?
N6 Cu2 N2 157.97(15) . . ?
N6 Cu2 Cu1 94.34(10) . . ?
N2 Cu2 Cu1 94.60(10) . . ?
N6 Cu2 Cu3 86.16(10) . . ?
N2 Cu2 Cu3 85.49(10) . . ?
Cu1 Cu2 Cu3 178.31(4) . . ?
N6 Cu2 Br2 101.08(11) . 2_656 ?
N2 Cu2 Br2 100.72(11) . 2_656 ?
Cu1 Cu2 Br2 57.72(2) . 2_656 ?
Cu3 Cu2 Br2 120.60(3) . 2_656 ?
N7 Cu3 N3 169.69(14) . . ?
N7 Cu3 Cu2 87.11(10) . . ?
N3 Cu3 Cu2 87.85(10) . . ?
N7 Cu3 Cu4 92.95(10) . . ?
N3 Cu3 Cu4 93.15(10) . . ?
Cu2 Cu3 Cu4 172.95(3) . . ?
N8 Cu4 N4 139.14(14) . . ?
N8 Cu4 Cu3 80.41(9) . . ?
N4 Cu4 Cu3 81.64(10) . . ?
N8 Cu4 Br1 101.72(10) . 2_646 ?
N4 Cu4 Br1 104.12(10) . 2_646 ?
Cu3 Cu4 Br1 166.58(3) . 2_646 ?
N8 Cu4 Br2 106.66(10) . . ?
N4 Cu4 Br2 100.67(10) . . ?
Cu3 Cu4 Br2 69.22(2) . . ?
Br1 Cu4 Br2 97.61(2) 2_646 . ?
Cu1 Br1 Cu4 81.95(2) . 2_656 ?
Cu1 Br2 Cu4 78.91(2) 2_646 . ?
Cu1 Br2 Cu2 53.957(18) 2_646 2_646 ?
Cu4 Br2 Cu2 132.87(2) . 2_646 ?
C5 N1 C1 118.2(3) . . ?
C5 N1 Cu1 128.5(3) . . ?
C1 N1 Cu1 113.2(3) . . ?
C6 N2 C5 120.0(3) . . ?
C6 N2 Cu2 122.0(3) . . ?
C5 N2 Cu2 117.8(3) . . ?
C6 N3 C7 120.4(3) . . ?
C6 N3 Cu3 119.0(3) . . ?
C7 N3 Cu3 119.8(3) . . ?
C7 N4 C11 118.1(3) . . ?
C7 N4 Cu4 126.7(3) . . ?
C11 N4 Cu4 115.0(3) . . ?
C16 N5 C12 118.3(4) . . ?
C16 N5 Cu1 128.1(3) . . ?
C12 N5 Cu1 113.6(3) . . ?
C17 N6 C16 119.5(3) . . ?
C17 N6 Cu2 121.2(3) . . ?
C16 N6 Cu2 119.2(2) . . ?
C17 N7 C18 120.8(3) . . ?
C17 N7 Cu3 120.4(3) . . ?
C18 N7 Cu3 118.7(3) . . ?
C18 N8 C22 117.9(3) . . ?
C18 N8 Cu4 126.7(3) . . ?
C22 N8 Cu4 115.1(3) . . ?
N1 C1 C2 123.6(4) . . ?
N1 C1 H1A 118.2 . . ?
C2 C1 H1A 118.2 . . ?
C1 C2 C3 117.9(4) . . ?
C1 C2 H2A 121.0 . . ?
C3 C2 H2A 121.0 . . ?
C4 C3 C2 119.8(4) . . ?
C4 C3 H3A 120.1 . . ?
C2 C3 H3A 120.1 . . ?
C3 C4 C5 119.8(4) . . ?
C3 C4 H4A 120.1 . . ?
C5 C4 H4A 120.1 . . ?
N1 C5 N2 114.8(3) . . ?
N1 C5 C4 120.6(4) . . ?
N2 C5 C4 124.5(4) . . ?
N2 C6 N3 121.6(3) . . ?
N2 C6 H6A 119.2 . . ?
N3 C6 H6A 119.2 . . ?
N4 C7 N3 116.3(3) . . ?
N4 C7 C8 120.5(4) . . ?
N3 C7 C8 123.1(4) . . ?
C9 C8 C7 119.9(4) . . ?
C9 C8 H8A 120.0 . . ?
C7 C8 H8A 120.0 . . ?
C8 C9 C10 119.8(4) . . ?
C8 C9 H9A 120.1 . . ?
C10 C9 H9A 120.1 . . ?
C9 C10 C11 117.9(4) . . ?
C9 C10 H10A 121.0 . . ?
C11 C10 H10A 121.0 . . ?
N4 C11 C10 123.7(4) . . ?
N4 C11 H11A 118.2 . . ?
C10 C11 H11A 118.2 . . ?
N5 C12 C13 123.2(5) . . ?
N5 C12 H12A 118.4 . . ?
C13 C12 H12A 118.4 . . ?
C14 C13 C12 117.9(5) . . ?
C14 C13 H13A 121.0 . . ?
C12 C13 H13A 121.0 . . ?
C13 C14 C15 120.4(5) . . ?
C13 C14 H14A 119.8 . . ?
C15 C14 H14A 119.8 . . ?
C14 C15 C16 119.9(5) . . ?
C14 C15 H15A 120.0 . . ?
C16 C15 H15A 120.0 . . ?
N5 C16 N6 115.6(3) . . ?
N5 C16 C15 120.3(4) . . ?
N6 C16 C15 124.1(4) . . ?
N6 C17 N7 121.3(3) . . ?
N6 C17 H17A 119.4 . . ?
N7 C17 H17A 119.4 . . ?
N8 C18 N7 115.8(3) . . ?
N8 C18 C19 120.9(4) . . ?
N7 C18 C19 123.3(4) . . ?
C20 C19 C18 120.1(4) . . ?
C20 C19 H19A 120.0 . . ?
C18 C19 H19A 120.0 . . ?
C19 C20 C21 118.9(4) . . ?
C19 C20 H20A 120.5 . . ?
C21 C20 H20A 120.5 . . ?
C20 C21 C22 118.9(4) . . ?
C20 C21 H21A 120.6 . . ?
C22 C21 H21A 120.6 . . ?
N8 C22 C21 123.3(4) . . ?
N8 C22 H22A 118.4 . . ?
C21 C22 H22A 118.4 . . ?
C25 N9 C23 118.9(10) . . ?
C25 N9 C24 115.5(8) . . ?
C23 N9 C24 125.2(9) . . ?
N9 C23 O 107.5(9) . . ?
N9 C23 H23A 126.3 . . ?
O C23 H23A 126.3 . . ?
N9 C24 H24A 109.5 . . ?
N9 C24 H24B 109.5 . . ?
H24A C24 H24B 109.5 . . ?
N9 C24 H24C 109.5 . . ?
H24A C24 H24C 109.5 . . ?
H24B C24 H24C 109.5 . . ?
N9 C25 H25A 109.5 . . ?
N9 C25 H25B 109.5 . . ?
H25A C25 H25B 109.5 . . ?
N9 C25 H25C 109.5 . . ?
H25A C25 H25C 109.5 . . ?
H25B C25 H25C 109.5 . . ?

loop_
_geom_bond_atom_site_label_1
_geom_bond_atom_site_label_2
_geom_bond_distance
_geom_bond_site_symmetry_2
_geom_bond_publ_flag
Cu1 N5 2.063(3) . ?
Cu1 N1 2.064(3) . ?
Cu1 Cu2 2.4748(7) . ?
Cu1 Br1 2.5623(7) . ?
Cu1 Br2 2.5875(7) 2_656 ?
Cu2 N6 1.911(3) . ?
Cu2 N2 1.912(3) . ?
Cu2 Cu3 2.4767(7) . ?
Cu2 Br2 2.8443(8) 2_656 ?
Cu3 N7 1.902(3) . ?
Cu3 N3 1.904(3) . ?
Cu3 Cu4 2.4782(7) . ?
Cu4 N8 2.034(3) . ?
Cu4 N4 2.045(3) . ?
Cu4 Br1 2.5764(7) 2_646 ?
Cu4 Br2 2.7126(7) . ?
Br1 Cu4 2.5764(7) 2_656 ?
Br2 Cu1 2.5875(7) 2_646 ?
Br2 Cu2 2.8443(8) 2_646 ?
N1 C5 1.348(5) . ?
N1 C1 1.350(5) . ?
N2 C6 1.313(5) . ?
N2 C5 1.394(5) . ?
N3 C6 1.331(5) . ?
N3 C7 1.390(5) . ?
N4 C7 1.341(5) . ?
N4 C11 1.345(5) . ?
N5 C16 1.343(5) . ?
N5 C12 1.346(6) . ?
N6 C17 1.319(5) . ?
N6 C16 1.396(5) . ?
N7 C17 1.325(5) . ?
N7 C18 1.388(5) . ?
N8 C18 1.344(5) . ?
N8 C22 1.353(5) . ?
C1 C2 1.374(6) . ?
C1 H1A 0.9300 . ?
C2 C3 1.383(6) . ?
C2 H2A 0.9300 . ?
C3 C4 1.361(6) . ?
C3 H3A 0.9300 . ?
C4 C5 1.407(5) . ?
C4 H4A 0.9300 . ?
C6 H6A 0.9300 . ?
C7 C8 1.409(5) . ?
C8 C9 1.361(6) . ?
C8 H8A 0.9300 . ?
C9 C10 1.366(7) . ?
C9 H9A 0.9300 . ?
C10 C11 1.382(6) . ?
C10 H10A 0.9300 . ?
C11 H11A 0.9300 . ?
C12 C13 1.381(7) . ?
C12 H12A 0.9300 . ?
C13 C14 1.354(7) . ?
C13 H13A 0.9300 . ?
C14 C15 1.356(7) . ?
C14 H14A 0.9300 . ?
C15 C16 1.400(6) . ?
C15 H15A 0.9300 . ?
C17 H17A 0.9300 . ?
C18 C19 1.413(5) . ?
C19 C20 1.370(6) . ?
C19 H19A 0.9300 . ?
C20 C21 1.370(7) . ?
C20 H20A 0.9300 . ?
C21 C22 1.384(6) . ?
C21 H21A 0.9300 . ?
C22 H22A 0.9300 . ?
O C23 1.383(16) . ?
N9 C25 1.293(13) . ?
N9 C23 1.319(11) . ?
N9 C24 1.392(8) . ?
C23 H23A 0.9300 . ?
C24 H24A 0.9600 . ?
C24 H24B 0.9600 . ?
C24 H24C 0.9600 . ?
C25 H25A 0.9600 . ?
C25 H25B 0.9600 . ?
C25 H25C 0.9600 . ?
